data_1556944
loop_
_publ_author_name
'Aldrich, Kelly E.'
'Kansal, Dhwani'
'Odom, Aaron L.'

_publ_section_title
;
 Catalyst design insights from modelling a titanium-catalyzed
 multicomponent reaction.
;
_journal_issue 0
_journal_name_full 'Faraday discussions'
_journal_page_first 208
_journal_page_last 230
_journal_paper_doi 10.1039/c9fd00033j
_journal_volume 220
_journal_year 2019
_chemical_formula_moiety '0.67(C46 H60 O4 Ti), 0.5(C5 H11), 0.5(C5 H12)'
_chemical_formula_sum 'C35.67 H51.5 O2.67 Ti0.67'
_chemical_formula_weight 554.87
_space_group_crystal_system monoclinic
_space_group_IT_number 14
_space_group_name_Hall '-P 2ybc'
_space_group_name_H-M_alt 'P 1 21/c 1'
_atom_sites_solution_hydrogens geom
_atom_sites_solution_primary dual
_audit_creation_date 2019-03-25
_audit_creation_method
;
Olex2 1.2
(compiled 2018.05.29 svn.r3508 for OlexSys, GUI svn.r5506)
;
_audit_update_record
;
2019-03-27 deposited with the CCDC.	2019-05-07 downloaded from the CCDC.
;
_cell_angle_alpha 90
_cell_angle_beta 98.805(2)
_cell_angle_gamma 90
_cell_formula_units_Z 6
_cell_length_a 12.9534(4)
_cell_length_b 21.2798(5)
_cell_length_c 19.3799(4)
_cell_measurement_reflns_used 2667
_cell_measurement_temperature 173(2)
_cell_measurement_theta_max 68.04
_cell_measurement_theta_min 3.10
_cell_volume 5279.0(2)
_computing_cell_refinement 'SAINT v8.34A (Bruker, 2013)'
_computing_data_collection 'COSMO (BRUKER, V1.61, 2009)'
_computing_data_reduction 'SAINT v8.34A (Bruker, 2013)'
_computing_molecular_graphics 'Olex2 (Dolomanov et al., 2009)'
_computing_publication_material 'Olex2 (Dolomanov et al., 2009)'
_computing_structure_refinement 'ShelXL (Sheldrick, 2015)'
_computing_structure_solution 'ShelXT (Sheldrick, 2015)'
_diffrn_ambient_temperature 173.0
_diffrn_detector_area_resol_mean 8.36
_diffrn_measured_fraction_theta_full 0.981
_diffrn_measured_fraction_theta_max 0.976
_diffrn_measurement_device_type 'Bruker APEX-II CCD'
_diffrn_measurement_method '\w and \f'
_diffrn_radiation_monochromator graphite
_diffrn_radiation_type CuK\a
_diffrn_radiation_wavelength 1.54178
_diffrn_reflns_av_R_equivalents 0.1608
_diffrn_reflns_av_unetI/netI 0.1946
_diffrn_reflns_Laue_measured_fraction_full 0.981
_diffrn_reflns_Laue_measured_fraction_max 0.976
_diffrn_reflns_limit_h_max 15
_diffrn_reflns_limit_h_min -14
_diffrn_reflns_limit_k_max 25
_diffrn_reflns_limit_k_min -25
_diffrn_reflns_limit_l_max 23
_diffrn_reflns_limit_l_min -23
_diffrn_reflns_number 29158
_diffrn_reflns_point_group_measured_fraction_full 0.981
_diffrn_reflns_point_group_measured_fraction_max 0.976
_diffrn_reflns_theta_full 67.679
_diffrn_reflns_theta_max 68.441
_diffrn_reflns_theta_min 3.104
_diffrn_source 'sealed tube'
_diffrn_standards_number 0
_exptl_absorpt_coefficient_mu 1.665
_exptl_absorpt_correction_T_max 0.7531
_exptl_absorpt_correction_T_min 0.6686
_exptl_absorpt_correction_type multi-scan
_exptl_absorpt_process_details
'SADABS-2012/1 (Bruker,2012) was used for absorption correction. wR2(int) was 0.0721 before and 0.0558 after correction. The Ratio of minimum to maximum transmission is 0.8878. The \l/2 correction factor is 0.0015.'
_exptl_crystal_colour yellow
_exptl_crystal_colour_primary yellow
_exptl_crystal_density_diffrn 1.047
_exptl_crystal_description cube
_exptl_crystal_F_000 1809
_exptl_crystal_size_max 0.193
_exptl_crystal_size_mid 0.154
_exptl_crystal_size_min 0.121
_refine_diff_density_max 0.829
_refine_diff_density_min -0.314
_refine_diff_density_rms 0.074
_refine_ls_extinction_method none
_refine_ls_goodness_of_fit_ref 0.892
_refine_ls_hydrogen_treatment constr
_refine_ls_matrix_type full
_refine_ls_number_parameters 520
_refine_ls_number_reflns 9480
_refine_ls_number_restraints 0
_refine_ls_restrained_S_all 0.892
_refine_ls_R_factor_all 0.1797
_refine_ls_R_factor_gt 0.0791
_refine_ls_shift/su_max 0.001
_refine_ls_shift/su_mean 0.000
_refine_ls_structure_factor_coef Fsqd
_refine_ls_weighting_details 'w=1/[\s^2^(Fo^2^)+(0.0942P)^2^] where P=(Fo^2^+2Fc^2^)/3'
_refine_ls_weighting_scheme calc
_refine_ls_wR_factor_gt 0.1903
_refine_ls_wR_factor_ref 0.2350
_reflns_Friedel_coverage 0.000
_reflns_number_gt 3996
_reflns_number_total 9480
_reflns_threshold_expression 'I > 2\s(I)'
_cod_data_source_file c9fd00033j2.cif
_cod_data_source_block p21_c_a
_cod_original_formula_sum 'C35.67 H51.50 O2.67 Ti0.67'
_cod_database_code 1556944
_shelxl_version_number 2013-3
_shelx_space_group_comment
;
The symmetry employed for this shelxl refinement is uniquely defined
by the following loop, which should always be used as a source of
symmetry information in preference to the above space-group names.
They are only intended as comments.
;
_shelx_estimated_absorpt_t_max 0.824
_shelx_estimated_absorpt_t_min 0.739
_olex2_refinement_description
;
1. Fixed Uiso
 At 1.2 times of:
  All C(H) groups, All C(H,H) groups
 At 1.5 times of:
  All C(H,H,H) groups
2. Others
 Fixed Sof: C01G(0.75) H2AA(0.75) C01I(0.75) H3AA(0.75) HH(0.75) HI(0.75)
 C5(0.75) H5A(0.75) H5B(0.75) C7(0.75) H7A(0.75) H7B(0.75) H7C(0.75) C1(0.75)
 H1A(0.75) H1B(0.75) C2(0.75) H2A(0.75) H2B(0.75) H2C(0.75) C3(0.75) H3A(0.75)
 H3B(0.75) C4(0.75) H4A(0.75) H4B(0.75) C0AA(0.75) H0AB(0.75) H0AC(0.75)
 C1AA(0.75) H1AA(0.75) H1AB(0.75) H1AC(0.75)
3.a Secondary CH2 refined with riding coordinates:
 C00G(H00A,H00B), C00M(H00H,H00I), C5(H5A,H5B), C1(H1A,H1B), C3(H3A,H3B),
 C4(H4A,H4B), C0AA(H0AB,H0AC)
3.b Aromatic/amide H refined with riding coordinates:
 C009(H009), C00D(H00D), C00F(H00F), C00R(H00R), C00V(H00V), C00X(H00X),
 C00Z(H00Z), C013(H013), C01G(H2AA)
3.c Idealised Me refined as rotating group:
 C00L(H00C,H00E,H00G), C00P(H00J,H00K,H00L), C00Q(H00M,H00N,H00O), C00W(H00P,
 H00Q,H00S), C011(H01A,H01B,H01C), C012(H01D,H01E,H01F), C014(H01G,H01H,H01I),
 C017(H01J,H01K,H01L), C018(H01M,H01N,H01O), C019(H01P,H01Q,H01R), C01A(H01S,
 H01T,H01U), C01B(H01V,H01W,H01X), C01C(H01Y,H,HA), C01D(H01Z,HB,HC), C01E(H01,
 HD,HE), C01F(H0AA,HF,HG), C01I(H3AA,HH,HI), C7(H7A,H7B,H7C), C2(H2A,H2B,H2C),
 C1AA(H1AA,H1AB,H1AC)
;
_olex2_diffrn_ambient_temperature_device 'Oxford Cryosystems'
_olex2_submission_special_instructions 'No special instructions were received'

loop_
_space_group_symop_operation_xyz
'x, y, z'
'-x, y+1/2, -z+1/2'
'-x, -y, -z'
'x, -y-1/2, z-1/2'

loop_
_atom_site_label
_atom_site_type_symbol
_atom_site_fract_x
_atom_site_fract_y
_atom_site_fract_z
_atom_site_U_iso_or_equiv
_atom_site_adp_type
_atom_site_occupancy
_atom_site_site_symmetry_order
_atom_site_calc_flag
_atom_site_refinement_flags_posn
_atom_site_refinement_flags_occupancy
Ti01 Ti 0.56513(8) 0.51722(5) 0.31302(5) 0.0275(2) Uani 1 1 d . .
O002 O 0.5203(3) 0.54475(15) 0.39227(17) 0.0298(8) Uani 1 1 d . .
O003 O 0.5480(3) 0.43358(15) 0.30723(18) 0.0313(9) Uani 1 1 d . .
O004 O 0.7014(3) 0.53310(16) 0.31387(17) 0.0326(9) Uani 1 1 d . .
O005 O 0.4872(3) 0.55765(17) 0.24146(17) 0.0336(9) Uani 1 1 d . .
C006 C 0.4442(4) 0.5881(2) 0.4008(3) 0.0274(12) Uani 1 1 d . .
C007 C 0.3040(4) 0.5442(2) 0.2334(3) 0.0321(13) Uani 1 1 d . .
C008 C 0.3902(4) 0.5606(2) 0.2021(3) 0.0314(13) Uani 1 1 d . .
C009 C 0.2054(5) 0.5436(3) 0.1938(3) 0.0398(14) Uani 1 1 d . .
H009 H 0.1468 0.5313 0.2147 0.048 Uiso 1 1 calc R .
C00A C 0.3469(4) 0.5826(2) 0.3599(3) 0.0302(12) Uani 1 1 d . .
C00B C 0.5733(4) 0.6388(2) 0.4993(3) 0.0320(13) Uani 1 1 d . .
C00C C 0.8211(4) 0.4702(3) 0.3897(3) 0.0329(13) Uani 1 1 d . .
C00D C 0.9859(4) 0.5408(3) 0.3563(3) 0.0386(14) Uani 1 1 d . .
H00D H 1.0427 0.5651 0.3452 0.046 Uiso 1 1 calc R .
C00E C 0.5758(5) 0.3304(2) 0.2632(3) 0.0366(14) Uani 1 1 d . .
C00F C 0.9248(5) 0.4563(3) 0.4181(3) 0.0392(14) Uani 1 1 d . .
H00F H 0.9384 0.4220 0.4495 0.047 Uiso 1 1 calc R .
C00G C 0.3178(4) 0.5282(2) 0.3104(3) 0.0336(13) Uani 1 1 d . .
H00A H 0.2518 0.5097 0.3209 0.040 Uiso 1 1 calc R .
H00B H 0.3727 0.4957 0.3200 0.040 Uiso 1 1 calc R .
C00H C 0.8021(4) 0.5208(3) 0.3431(3) 0.0325(12) Uani 1 1 d . .
C00I C 0.4680(4) 0.6359(2) 0.4515(3) 0.0291(12) Uani 1 1 d . .
C00J C 0.6083(4) 0.3807(2) 0.3096(3) 0.0319(13) Uani 1 1 d . .
C00K C 0.6985(4) 0.3774(2) 0.3588(3) 0.0336(13) Uani 1 1 d . .
C00L C 0.5473(5) 0.5454(3) 0.0943(3) 0.0489(16) Uani 1 1 d . .
H00C H 0.5744 0.5311 0.1417 0.073 Uiso 1 1 calc GR .
H00E H 0.6055 0.5585 0.0707 0.073 Uiso 1 1 calc GR .
H00G H 0.5091 0.5111 0.0681 0.073 Uiso 1 1 calc GR .
C00M C 0.7323(4) 0.4306(3) 0.4093(3) 0.0346(13) Uani 1 1 d . .
H00H H 0.7545 0.4126 0.4564 0.042 Uiso 1 1 calc R .
H00I H 0.6715 0.4581 0.4119 0.042 Uiso 1 1 calc R .
C00N C 0.8848(4) 0.5578(3) 0.3257(3) 0.0363(14) Uani 1 1 d . .
C00O C 0.4739(5) 0.3332(3) 0.2110(3) 0.0427(15) Uani 1 1 d . .
C00P C 0.6649(4) 0.6452(3) 0.4577(3) 0.0382(14) Uani 1 1 d . .
H00J H 0.6704 0.6069 0.4305 0.057 Uiso 1 1 calc GR .
H00K H 0.7300 0.6516 0.4901 0.057 Uiso 1 1 calc GR .
H00L H 0.6527 0.6813 0.4261 0.057 Uiso 1 1 calc GR .
C00Q C 0.5881(5) 0.5785(3) 0.5445(3) 0.0420(15) Uani 1 1 d . .
H00M H 0.5311 0.5750 0.5722 0.063 Uiso 1 1 calc GR .
H00N H 0.6550 0.5806 0.5758 0.063 Uiso 1 1 calc GR .
H00O H 0.5875 0.5417 0.5141 0.063 Uiso 1 1 calc GR .
C00R C 0.2720(4) 0.6283(3) 0.3666(3) 0.0386(14) Uani 1 1 d . .
H00R H 0.2053 0.6254 0.3385 0.046 Uiso 1 1 calc R .
C00S C 0.3788(5) 0.5802(3) 0.1321(3) 0.0350(13) Uani 1 1 d . .
C00T C 0.1911(5) 0.5607(3) 0.1239(3) 0.0486(17) Uani 1 1 d . .
C00U C 1.0081(4) 0.4911(3) 0.4015(3) 0.0389(14) Uani 1 1 d . .
C00V C 0.2782(5) 0.5789(3) 0.0941(3) 0.0426(15) Uani 1 1 d . .
H00V H 0.2686 0.5909 0.0463 0.051 Uiso 1 1 calc R .
C00W C 1.1178(4) 0.4726(3) 0.4313(3) 0.0495(17) Uani 1 1 d . .
H00P H 1.1443 0.4425 0.4001 0.074 Uiso 1 1 calc GR .
H00Q H 1.1183 0.4534 0.4773 0.074 Uiso 1 1 calc GR .
H00S H 1.1624 0.5101 0.4361 0.074 Uiso 1 1 calc GR .
C00X C 0.3903(5) 0.6798(3) 0.4556(3) 0.0385(14) Uani 1 1 d . .
H00X H 0.4038 0.7128 0.4888 0.046 Uiso 1 1 calc R .
C00Y C 0.8643(5) 0.6136(3) 0.2754(3) 0.0404(14) Uani 1 1 d . .
C00Z C 0.6427(5) 0.2781(3) 0.2674(3) 0.0472(16) Uani 1 1 d . .
H00Z H 0.6243 0.2439 0.2365 0.057 Uiso 1 1 calc R .
C010 C 0.4723(5) 0.6021(3) 0.0981(3) 0.0402(14) Uani 1 1 d . .
C011 C 0.7907(5) 0.6616(3) 0.3015(3) 0.0504(17) Uani 1 1 d . .
H01A H 0.7222 0.6422 0.3021 0.076 Uiso 1 1 calc GR .
H01B H 0.7830 0.6981 0.2703 0.076 Uiso 1 1 calc GR .
H01C H 0.8200 0.6751 0.3489 0.076 Uiso 1 1 calc GR .
C012 C 0.5793(5) 0.6962(3) 0.5490(3) 0.0483(17) Uani 1 1 d . .
H01D H 0.5664 0.7347 0.5214 0.072 Uiso 1 1 calc GR .
H01E H 0.6488 0.6981 0.5771 0.072 Uiso 1 1 calc GR .
H01F H 0.5264 0.6919 0.5798 0.072 Uiso 1 1 calc GR .
C013 C 0.7610(5) 0.3238(3) 0.3609(3) 0.0423(15) Uani 1 1 d . .
H013 H 0.8226 0.3210 0.3944 0.051 Uiso 1 1 calc R .
C014 C 0.4391(6) 0.6249(3) 0.0227(3) 0.061(2) Uani 1 1 d . .
H01G H 0.5005 0.6401 0.0038 0.091 Uiso 1 1 calc GR .
H01H H 0.3884 0.6591 0.0222 0.091 Uiso 1 1 calc GR .
H01I H 0.4072 0.5901 -0.0060 0.091 Uiso 1 1 calc GR .
C015 C 0.2923(5) 0.6778(3) 0.4130(3) 0.0436(15) Uani 1 1 d . .
C016 C 0.7338(5) 0.2740(3) 0.3145(4) 0.0534(18) Uani 1 1 d . .
C017 C 0.8163(5) 0.5900(3) 0.2026(3) 0.0551(18) Uani 1 1 d . .
H01J H 0.8666 0.5630 0.1839 0.083 Uiso 1 1 calc GR .
H01K H 0.7990 0.6260 0.1714 0.083 Uiso 1 1 calc GR .
H01L H 0.7527 0.5661 0.2061 0.083 Uiso 1 1 calc GR .
C018 C 0.3807(5) 0.3396(3) 0.2498(3) 0.0528(18) Uani 1 1 d . .
H01M H 0.3750 0.3018 0.2778 0.079 Uiso 1 1 calc GR .
H01N H 0.3168 0.3447 0.2160 0.079 Uiso 1 1 calc GR .
H01O H 0.3904 0.3765 0.2804 0.079 Uiso 1 1 calc GR .
C019 C 0.5300(5) 0.6563(3) 0.1405(3) 0.0491(17) Uani 1 1 d . .
H01P H 0.5536 0.6423 0.1885 0.074 Uiso 1 1 calc GR .
H01Q H 0.4827 0.6921 0.1409 0.074 Uiso 1 1 calc GR .
H01R H 0.5906 0.6689 0.1191 0.074 Uiso 1 1 calc GR .
C01A C 0.0848(5) 0.5594(4) 0.0798(4) 0.071(2) Uani 1 1 d . .
H01S H 0.0636 0.5158 0.0698 0.107 Uiso 1 1 calc GR .
H01T H 0.0875 0.5817 0.0359 0.107 Uiso 1 1 calc GR .
H01U H 0.0341 0.5800 0.1050 0.107 Uiso 1 1 calc GR .
C01B C 0.4774(6) 0.3880(3) 0.1608(3) 0.060(2) Uani 1 1 d . .
H01V H 0.4847 0.4275 0.1872 0.090 Uiso 1 1 calc GR .
H01W H 0.4127 0.3889 0.1272 0.090 Uiso 1 1 calc GR .
H01X H 0.5371 0.3829 0.1358 0.090 Uiso 1 1 calc GR .
C01C C 0.9673(5) 0.6491(3) 0.2677(4) 0.0570(19) Uani 1 1 d . .
H01Y H 1.0012 0.6634 0.3137 0.085 Uiso 1 1 calc GR .
H H 0.9511 0.6854 0.2368 0.085 Uiso 1 1 calc GR .
HA H 1.0144 0.6207 0.2476 0.085 Uiso 1 1 calc GR .
C01D C 0.4596(6) 0.2729(3) 0.1664(4) 0.072(2) Uani 1 1 d . .
H01Z H 0.5192 0.2679 0.1412 0.108 Uiso 1 1 calc GR .
HB H 0.3951 0.2761 0.1327 0.108 Uiso 1 1 calc GR .
HC H 0.4554 0.2365 0.1967 0.108 Uiso 1 1 calc GR .
C01E C 0.2133(6) 0.7293(3) 0.4181(4) 0.072(2) Uani 1 1 d . .
H01 H 0.1437 0.7148 0.3972 0.109 Uiso 1 1 calc GR .
HD H 0.2322 0.7666 0.3932 0.109 Uiso 1 1 calc GR .
HE H 0.2130 0.7399 0.4673 0.109 Uiso 1 1 calc GR .
C01F C 0.8038(6) 0.2171(3) 0.3137(5) 0.090(3) Uani 1 1 d . .
H0AA H 0.7607 0.1796 0.3022 0.134 Uiso 1 1 calc GR .
HF H 0.8460 0.2119 0.3598 0.134 Uiso 1 1 calc GR .
HG H 0.8499 0.2231 0.2786 0.134 Uiso 1 1 calc GR .
C01G C 0.9345(14) 0.7737(8) 0.4692(9) 0.148(6) Uiso 0.75 1 d . P
H2AA H 0.9637 0.7872 0.4296 0.178 Uiso 0.75 1 calc R P
C01I C 0.7842(11) 0.9029(6) 0.4853(7) 0.120(5) Uiso 0.75 1 d . P
H3AA H 0.8288 0.9262 0.5221 0.179 Uiso 0.75 1 calc GR P
HH H 0.7342 0.8774 0.5062 0.179 Uiso 0.75 1 calc GR P
HI H 0.7464 0.9325 0.4520 0.179 Uiso 0.75 1 calc GR P
C5 C 0.8681(11) 0.8035(6) 0.4969(7) 0.101(4) Uiso 0.75 1 d . P
H5A H 0.8963 0.8141 0.5459 0.122 Uiso 0.75 1 calc R P
H5B H 0.8039 0.7781 0.4964 0.122 Uiso 0.75 1 calc R P
C7 C 0.9610(11) 0.7132(6) 0.5082(7) 0.128(5) Uiso 0.75 1 d . P
H7A H 0.9279 0.7127 0.5504 0.191 Uiso 0.75 1 calc GR P
H7B H 1.0370 0.7099 0.5212 0.191 Uiso 0.75 1 calc GR P
H7C H 0.9355 0.6776 0.4782 0.191 Uiso 0.75 1 calc GR P
C1 C 0.9538(17) 0.3771(8) 0.2138(10) 0.149(7) Uiso 0.75 1 d . P
H1A H 0.9600 0.3443 0.1784 0.178 Uiso 0.75 1 calc R P
H1B H 0.9193 0.3549 0.2489 0.178 Uiso 0.75 1 calc R P
C2 C 0.7983(13) 0.4159(7) 0.1391(9) 0.141(6) Uiso 0.75 1 d . P
H2A H 0.8220 0.4336 0.0975 0.212 Uiso 0.75 1 calc GR P
H2B H 0.7554 0.4469 0.1591 0.212 Uiso 0.75 1 calc GR P
H2C H 0.7568 0.3780 0.1260 0.212 Uiso 0.75 1 calc GR P
C3 C 0.875(2) 0.4022(11) 0.1825(12) 0.217(11) Uiso 0.75 1 d . P
H3A H 0.9038 0.4453 0.1862 0.261 Uiso 0.75 1 calc R P
H3B H 0.8350 0.3998 0.2223 0.261 Uiso 0.75 1 calc R P
C4 C 1.0479(19) 0.3724(10) 0.2466(12) 0.198(9) Uiso 0.75 1 d . P
H4A H 1.0907 0.3715 0.2084 0.238 Uiso 0.75 1 calc R P
H4B H 1.0609 0.4143 0.2686 0.238 Uiso 0.75 1 calc R P
C0AA C 0.8437(11) 0.8653(6) 0.4521(7) 0.112(5) Uiso 0.75 1 d . P
H0AB H 0.9096 0.8870 0.4466 0.135 Uiso 0.75 1 calc R P
H0AC H 0.8063 0.8547 0.4051 0.135 Uiso 0.75 1 calc R P
C1AA C 1.0935(13) 0.3378(8) 0.2889(8) 0.146(7) Uiso 0.75 1 d . P
H1AA H 1.0529 0.3319 0.3271 0.219 Uiso 0.75 1 calc GR P
H1AB H 1.1618 0.3558 0.3073 0.219 Uiso 0.75 1 calc GR P
H1AC H 1.1033 0.2971 0.2671 0.219 Uiso 0.75 1 calc GR P

loop_
_atom_site_aniso_label
_atom_site_aniso_U_11
_atom_site_aniso_U_22
_atom_site_aniso_U_33
_atom_site_aniso_U_23
_atom_site_aniso_U_13
_atom_site_aniso_U_12
Ti01 0.0253(5) 0.0305(5) 0.0271(4) 0.0003(4) 0.0050(3) 0.0007(5)
O002 0.032(2) 0.031(2) 0.0267(18) -0.0031(15) 0.0051(16) 0.0067(17)
O003 0.033(2) 0.027(2) 0.0332(19) -0.0056(15) 0.0048(17) 0.0022(18)
O004 0.0210(19) 0.041(2) 0.035(2) 0.0009(16) 0.0040(16) -0.0006(18)
O005 0.032(2) 0.039(2) 0.0298(19) 0.0060(16) 0.0053(17) 0.0038(18)
C006 0.027(3) 0.028(3) 0.029(3) 0.004(2) 0.009(2) 0.000(2)
C007 0.030(3) 0.032(3) 0.033(3) -0.002(2) 0.003(2) 0.001(3)
C008 0.029(3) 0.026(3) 0.036(3) 0.001(2) -0.004(2) 0.001(3)
C009 0.031(3) 0.044(4) 0.044(3) -0.006(3) 0.002(3) -0.007(3)
C00A 0.029(3) 0.027(3) 0.037(3) 0.004(2) 0.014(2) 0.002(3)
C00B 0.032(3) 0.031(3) 0.034(3) -0.001(2) 0.007(2) 0.003(3)
C00C 0.027(3) 0.040(3) 0.033(3) -0.003(2) 0.006(2) 0.001(3)
C00D 0.026(3) 0.048(4) 0.043(3) -0.003(3) 0.009(3) -0.006(3)
C00E 0.045(4) 0.026(3) 0.043(3) -0.005(2) 0.019(3) -0.008(3)
C00F 0.039(4) 0.043(3) 0.034(3) -0.004(3) 0.002(3) 0.009(3)
C00G 0.023(3) 0.036(3) 0.041(3) 0.003(2) 0.005(2) -0.004(3)
C00H 0.030(3) 0.038(3) 0.030(3) -0.003(2) 0.004(2) -0.002(3)
C00I 0.029(3) 0.031(3) 0.029(3) 0.007(2) 0.006(2) -0.003(3)
C00J 0.036(3) 0.027(3) 0.036(3) 0.000(2) 0.014(3) -0.005(3)
C00K 0.034(3) 0.026(3) 0.043(3) 0.002(2) 0.012(3) -0.005(3)
C00L 0.053(4) 0.051(4) 0.046(4) 0.003(3) 0.016(3) 0.004(3)
C00M 0.033(3) 0.039(3) 0.033(3) 0.005(2) 0.007(2) 0.003(3)
C00N 0.031(3) 0.040(3) 0.040(3) -0.005(3) 0.010(3) -0.001(3)
C00O 0.050(4) 0.039(4) 0.039(3) -0.014(3) 0.006(3) -0.007(3)
C00P 0.033(3) 0.041(3) 0.041(3) 0.003(3) 0.006(3) -0.004(3)
C00Q 0.043(4) 0.048(4) 0.033(3) 0.004(3) 0.000(3) 0.001(3)
C00R 0.030(3) 0.039(3) 0.047(3) -0.001(3) 0.006(3) -0.002(3)
C00S 0.038(3) 0.037(3) 0.029(3) 0.002(2) 0.002(2) 0.001(3)
C00T 0.040(4) 0.057(4) 0.043(4) -0.002(3) -0.011(3) -0.002(3)
C00U 0.025(3) 0.050(4) 0.042(3) -0.010(3) 0.007(2) -0.002(3)
C00V 0.042(4) 0.052(4) 0.032(3) 0.006(3) 0.001(3) 0.002(3)
C00W 0.028(3) 0.070(5) 0.049(4) -0.010(3) 0.000(3) 0.007(3)
C00X 0.039(4) 0.033(3) 0.043(3) -0.007(3) 0.008(3) 0.002(3)
C00Y 0.032(3) 0.043(4) 0.049(3) 0.005(3) 0.014(3) -0.007(3)
C00Z 0.052(4) 0.029(3) 0.065(4) -0.013(3) 0.022(3) -0.003(3)
C010 0.041(4) 0.043(4) 0.037(3) 0.009(3) 0.008(3) -0.001(3)
C011 0.044(4) 0.040(4) 0.069(4) 0.008(3) 0.014(3) -0.002(3)
C012 0.047(4) 0.042(4) 0.053(4) -0.011(3) -0.002(3) 0.002(3)
C013 0.036(4) 0.031(3) 0.060(4) 0.010(3) 0.008(3) 0.002(3)
C014 0.066(5) 0.076(5) 0.039(4) 0.014(3) 0.007(3) -0.009(4)
C015 0.035(4) 0.042(4) 0.054(4) -0.005(3) 0.009(3) 0.007(3)
C016 0.050(4) 0.026(3) 0.088(5) 0.003(3) 0.020(4) 0.007(3)
C017 0.057(5) 0.067(5) 0.043(4) 0.014(3) 0.013(3) -0.004(4)
C018 0.046(4) 0.064(5) 0.047(4) -0.004(3) 0.002(3) -0.013(4)
C019 0.057(5) 0.044(4) 0.046(4) 0.007(3) 0.007(3) -0.008(3)
C01A 0.044(4) 0.106(7) 0.056(4) 0.011(4) -0.016(4) -0.002(4)
C01B 0.074(5) 0.075(5) 0.029(3) -0.001(3) -0.001(3) -0.014(4)
C01C 0.035(4) 0.058(4) 0.080(5) 0.016(4) 0.015(4) -0.003(3)
C01D 0.077(6) 0.068(5) 0.067(5) -0.030(4) 0.000(4) -0.010(4)
C01E 0.056(5) 0.060(5) 0.096(6) -0.032(4) -0.004(4) 0.033(4)
C01F 0.069(6) 0.043(5) 0.155(9) -0.010(5) 0.013(6) 0.014(4)

loop_
_atom_type_symbol
_atom_type_description
_atom_type_scat_dispersion_real
_atom_type_scat_dispersion_imag
_atom_type_scat_source
C C 0.0181 0.0091 'International Tables Vol C Tables 4.2.6.8 and 6.1.1.4'
H H 0.0000 0.0000 'International Tables Vol C Tables 4.2.6.8 and 6.1.1.4'
O O 0.0492 0.0322 'International Tables Vol C Tables 4.2.6.8 and 6.1.1.4'
Ti Ti 0.2191 1.8069 'International Tables Vol C Tables 4.2.6.8 and 6.1.1.4'

loop_
_geom_angle_atom_site_label_1
_geom_angle_atom_site_label_2
_geom_angle_atom_site_label_3
_geom_angle
O003 Ti01 O002 108.64(16)
O003 Ti01 O005 112.06(17)
O004 Ti01 O002 111.83(16)
O004 Ti01 O003 107.42(17)
O004 Ti01 O005 110.56(17)
O005 Ti01 O002 106.37(16)
C006 O002 Ti01 130.0(3)
C00J O003 Ti01 138.5(3)
C00H O004 Ti01 147.5(3)
C008 O005 Ti01 144.0(4)
O002 C006 C00A 118.6(5)
O002 C006 C00I 118.7(5)
C00A C006 C00I 122.7(5)
C008 C007 C00G 120.2(5)
C009 C007 C008 119.6(5)
C009 C007 C00G 120.2(5)
O005 C008 C007 118.4(5)
O005 C008 C00S 120.3(5)
C007 C008 C00S 121.3(5)
C007 C009 H009 119.6
C007 C009 C00T 120.8(6)
C00T C009 H009 119.6
C006 C00A C00G 122.9(5)
C006 C00A C00R 118.2(5)
C00R C00A C00G 118.9(5)
C00I C00B C00P 112.0(4)
C00I C00B C00Q 109.3(4)
C00I C00B C012 111.3(5)
C00P C00B C00Q 109.3(5)
C00P C00B C012 106.6(5)
C012 C00B C00Q 108.2(4)
C00F C00C C00M 120.0(5)
C00H C00C C00F 118.5(5)
C00H C00C C00M 121.5(5)
C00N C00D H00D 118.0
C00U C00D H00D 118.0
C00U C00D C00N 124.0(5)
C00J C00E C00O 121.9(5)
C00Z C00E C00J 116.1(6)
C00Z C00E C00O 122.0(5)
C00C C00F H00F 119.0
C00U C00F C00C 121.9(5)
C00U C00F H00F 119.0
C007 C00G H00A 108.4
C007 C00G H00B 108.4
C00A C00G C007 115.7(4)
C00A C00G H00A 108.4
C00A C00G H00B 108.4
H00A C00G H00B 107.4
O004 C00H C00C 118.5(5)
O004 C00H C00N 120.3(5)
C00C C00H C00N 121.2(5)
C006 C00I C00B 122.0(5)
C00X C00I C006 116.2(5)
C00X C00I C00B 121.8(5)
O003 C00J C00E 119.1(5)
O003 C00J C00K 118.8(5)
C00K C00J C00E 122.1(5)
C00J C00K C00M 122.3(5)
C00J C00K C013 118.9(5)
C013 C00K C00M 118.8(5)
H00C C00L H00E 109.5
H00C C00L H00G 109.5
H00E C00L H00G 109.5
C010 C00L H00C 109.5
C010 C00L H00E 109.5
C010 C00L H00G 109.5
C00C C00M H00H 108.8
C00C C00M H00I 108.8
C00K C00M C00C 114.0(4)
C00K C00M H00H 108.8
C00K C00M H00I 108.8
H00H C00M H00I 107.7
C00D C00N C00H 116.7(5)
C00D C00N C00Y 121.9(5)
C00H C00N C00Y 121.4(5)
C00E C00O C01D 110.7(5)
C018 C00O C00E 110.2(5)
C018 C00O C01B 110.5(5)
C018 C00O C01D 108.4(5)
C01B C00O C00E 110.1(5)
C01B C00O C01D 106.9(5)
C00B C00P H00J 109.5
C00B C00P H00K 109.5
C00B C00P H00L 109.5
H00J C00P H00K 109.5
H00J C00P H00L 109.5
H00K C00P H00L 109.5
C00B C00Q H00M 109.5
C00B C00Q H00N 109.5
C00B C00Q H00O 109.5
H00M C00Q H00N 109.5
H00M C00Q H00O 109.5
H00N C00Q H00O 109.5
C00A C00R H00R 119.1
C015 C00R C00A 121.7(6)
C015 C00R H00R 119.1
C008 C00S C010 122.0(5)
C00V C00S C008 117.2(6)
C00V C00S C010 120.9(5)
C009 C00T C00V 118.7(6)
C009 C00T C01A 121.6(6)
C00V C00T C01A 119.8(6)
C00D C00U C00F 117.7(5)
C00D C00U C00W 122.6(5)
C00F C00U C00W 119.7(6)
C00S C00V C00T 122.3(5)
C00S C00V H00V 118.8
C00T C00V H00V 118.8
C00U C00W H00P 109.5
C00U C00W H00Q 109.5
C00U C00W H00S 109.5
H00P C00W H00Q 109.5
H00P C00W H00S 109.5
H00Q C00W H00S 109.5
C00I C00X H00X 118.5
C00I C00X C015 123.0(5)
C015 C00X H00X 118.5
C00N C00Y C011 111.2(5)
C00N C00Y C017 109.7(5)
C00N C00Y C01C 111.6(5)
C011 C00Y C017 109.6(5)
C011 C00Y C01C 107.1(5)
C017 C00Y C01C 107.6(5)
C00E C00Z H00Z 118.5
C016 C00Z C00E 123.1(6)
C016 C00Z H00Z 118.5
C00S C010 C00L 108.9(5)
C00S C010 C014 112.2(5)
C00S C010 C019 110.4(5)
C014 C010 C00L 106.6(5)
C014 C010 C019 108.2(5)
C019 C010 C00L 110.5(5)
C00Y C011 H01A 109.5
C00Y C011 H01B 109.5
C00Y C011 H01C 109.5
H01A C011 H01B 109.5
H01A C011 H01C 109.5
H01B C011 H01C 109.5
C00B C012 H01D 109.5
C00B C012 H01E 109.5
C00B C012 H01F 109.5
H01D C012 H01E 109.5
H01D C012 H01F 109.5
H01E C012 H01F 109.5
C00K C013 H013 119.6
C00K C013 C016 120.8(6)
C016 C013 H013 119.6
C010 C014 H01G 109.5
C010 C014 H01H 109.5
C010 C014 H01I 109.5
H01G C014 H01H 109.5
H01G C014 H01I 109.5
H01H C014 H01I 109.5
C00R C015 C00X 118.1(5)
C00R C015 C01E 122.1(6)
C00X C015 C01E 119.8(6)
C00Z C016 C013 118.9(6)
C00Z C016 C01F 119.8(7)
C013 C016 C01F 121.3(7)
C00Y C017 H01J 109.5
C00Y C017 H01K 109.5
C00Y C017 H01L 109.5
H01J C017 H01K 109.5
H01J C017 H01L 109.5
H01K C017 H01L 109.5
C00O C018 H01M 109.5
C00O C018 H01N 109.5
C00O C018 H01O 109.5
H01M C018 H01N 109.5
H01M C018 H01O 109.5
H01N C018 H01O 109.5
C010 C019 H01P 109.5
C010 C019 H01Q 109.5
C010 C019 H01R 109.5
H01P C019 H01Q 109.5
H01P C019 H01R 109.5
H01Q C019 H01R 109.5
C00T C01A H01S 109.5
C00T C01A H01T 109.5
C00T C01A H01U 109.5
H01S C01A H01T 109.5
H01S C01A H01U 109.5
H01T C01A H01U 109.5
C00O C01B H01V 109.5
C00O C01B H01W 109.5
C00O C01B H01X 109.5
H01V C01B H01W 109.5
H01V C01B H01X 109.5
H01W C01B H01X 109.5
C00Y C01C H01Y 109.5
C00Y C01C H 109.5
C00Y C01C HA 109.5
H01Y C01C H 109.5
H01Y C01C HA 109.5
H C01C HA 109.5
C00O C01D H01Z 109.5
C00O C01D HB 109.5
C00O C01D HC 109.5
H01Z C01D HB 109.5
H01Z C01D HC 109.5
HB C01D HC 109.5
C015 C01E H01 109.5
C015 C01E HD 109.5
C015 C01E HE 109.5
H01 C01E HD 109.5
H01 C01E HE 109.5
HD C01E HE 109.5
C016 C01F H0AA 109.5
C016 C01F HF 109.5
C016 C01F HG 109.5
H0AA C01F HF 109.5
H0AA C01F HG 109.5
HF C01F HG 109.5
C5 C01G H2AA 125.2
C5 C01G C7 109.7(16)
C7 C01G H2AA 125.2
H3AA C01I HH 109.5
H3AA C01I HI 109.5
HH C01I HI 109.5
C0AA C01I H3AA 109.5
C0AA C01I HH 109.5
C0AA C01I HI 109.5
C01G C5 H5A 110.5
C01G C5 H5B 110.5
C01G C5 C0AA 106.2(13)
H5A C5 H5B 108.7
C0AA C5 H5A 110.5
C0AA C5 H5B 110.5
C01G C7 H7A 109.5
C01G C7 H7B 109.5
C01G C7 H7C 109.5
H7A C7 H7B 109.5
H7A C7 H7C 109.5
H7B C7 H7C 109.5
H1A C1 H1B 103.5
C3 C1 H1A 96.7
C3 C1 H1B 96.7
C3 C1 C4 158(3)
C4 C1 H1A 96.7
C4 C1 H1B 96.7
H2A C2 H2B 109.5
H2A C2 H2C 109.5
H2B C2 H2C 109.5
C3 C2 H2A 109.5
C3 C2 H2B 109.5
C3 C2 H2C 109.5
C1 C3 C2 164(3)
C1 C3 H3A 95.0
C1 C3 H3B 95.0
C2 C3 H3A 95.0
C2 C3 H3B 95.0
H3A C3 H3B 103.2
C1 C4 H4A 103.2
C1 C4 H4B 103.2
H4A C4 H4B 105.1
C1AA C4 C1 136(2)
C1AA C4 H4A 103.2
C1AA C4 H4B 103.2
C01I C0AA C5 108.3(12)
C01I C0AA H0AB 110.0
C01I C0AA H0AC 110.0
C5 C0AA H0AB 110.0
C5 C0AA H0AC 110.0
H0AB C0AA H0AC 108.4
C4 C1AA H1AA 109.5
C4 C1AA H1AB 109.5
C4 C1AA H1AC 109.5
H1AA C1AA H1AB 109.5
H1AA C1AA H1AC 109.5
H1AB C1AA H1AC 109.5

loop_
_geom_bond_atom_site_label_1
_geom_bond_atom_site_label_2
_geom_bond_distance
Ti01 O002 1.820(3)
Ti01 O003 1.795(3)
Ti01 O004 1.795(3)
Ti01 O005 1.804(3)
O002 C006 1.379(6)
O003 C00J 1.366(6)
O004 C00H 1.366(6)
O005 C008 1.367(6)
C006 C00A 1.387(7)
C006 C00I 1.415(7)
C007 C008 1.394(7)
C007 C009 1.386(8)
C007 C00G 1.515(7)
C008 C00S 1.406(7)
C009 H009 0.9500
C009 C00T 1.387(8)
C00A C00G 1.513(7)
C00A C00R 1.394(7)
C00B C00I 1.529(7)
C00B C00P 1.539(7)
C00B C00Q 1.550(7)
C00B C012 1.548(7)
C00C C00F 1.403(8)
C00C C00H 1.402(7)
C00C C00M 1.520(7)
C00D H00D 0.9500
C00D C00N 1.400(8)
C00D C00U 1.375(8)
C00E C00J 1.422(7)
C00E C00O 1.536(8)
C00E C00Z 1.405(8)
C00F H00F 0.9500
C00F C00U 1.386(8)
C00G H00A 0.9900
C00G H00B 0.9900
C00H C00N 1.412(7)
C00I C00X 1.385(7)
C00J C00K 1.392(8)
C00K C00M 1.516(7)
C00K C013 1.397(7)
C00L H00C 0.9800
C00L H00E 0.9800
C00L H00G 0.9800
C00L C010 1.557(8)
C00M H00H 0.9900
C00M H00I 0.9900
C00N C00Y 1.534(8)
C00O C018 1.522(8)
C00O C01B 1.524(8)
C00O C01D 1.542(7)
C00P H00J 0.9800
C00P H00K 0.9800
C00P H00L 0.9800
C00Q H00M 0.9800
C00Q H00N 0.9800
C00Q H00O 0.9800
C00R H00R 0.9500
C00R C015 1.383(8)
C00S C00V 1.395(8)
C00S C010 1.537(8)
C00T C00V 1.400(8)
C00T C01A 1.505(8)
C00U C00W 1.502(7)
C00V H00V 0.9500
C00W H00P 0.9800
C00W H00Q 0.9800
C00W H00S 0.9800
C00X H00X 0.9500
C00X C015 1.405(8)
C00Y C011 1.536(8)
C00Y C017 1.536(8)
C00Y C01C 1.560(8)
C00Z H00Z 0.9500
C00Z C016 1.380(9)
C010 C014 1.538(7)
C010 C019 1.542(8)
C011 H01A 0.9800
C011 H01B 0.9800
C011 H01C 0.9800
C012 H01D 0.9800
C012 H01E 0.9800
C012 H01F 0.9800
C013 H013 0.9500
C013 C016 1.399(8)
C014 H01G 0.9800
C014 H01H 0.9800
C014 H01I 0.9800
C015 C01E 1.513(8)
C016 C01F 1.514(8)
C017 H01J 0.9800
C017 H01K 0.9800
C017 H01L 0.9800
C018 H01M 0.9800
C018 H01N 0.9800
C018 H01O 0.9800
C019 H01P 0.9800
C019 H01Q 0.9800
C019 H01R 0.9800
C01A H01S 0.9800
C01A H01T 0.9800
C01A H01U 0.9800
C01B H01V 0.9800
C01B H01W 0.9800
C01B H01X 0.9800
C01C H01Y 0.9800
C01C H 0.9800
C01C HA 0.9800
C01D H01Z 0.9800
C01D HB 0.9800
C01D HC 0.9800
C01E H01 0.9800
C01E HD 0.9800
C01E HE 0.9800
C01F H0AA 0.9800
C01F HF 0.9800
C01F HG 0.9800
C01G H2AA 0.9500
C01G C5 1.254(17)
C01G C7 1.505(17)
C01I H3AA 0.9800
C01I HH 0.9800
C01I HI 0.9800
C01I C0AA 1.340(15)
C5 H5A 0.9900
C5 H5B 0.9900
C5 C0AA 1.582(15)
C7 H7A 0.9800
C7 H7B 0.9800
C7 H7C 0.9800
C1 H1A 0.9900
C1 H1B 0.9900
C1 C3 1.23(2)
C1 C4 1.29(2)
C2 H2A 0.9800
C2 H2B 0.9800
C2 H2C 0.9800
C2 C3 1.23(2)
C3 H3A 0.9900
C3 H3B 0.9900
C4 H4A 0.9900
C4 H4B 0.9900
C4 C1AA 1.19(2)
C0AA H0AB 0.9900
C0AA H0AC 0.9900
C1AA H1AA 0.9800
C1AA H1AB 0.9800
C1AA H1AC 0.9800
